data_7706899
loop_
_publ_author_name
'Kamebuchi, Hajime'
'Murakami, Hiroki'
'Shiga, Ryosuke'
'Tadokoro, Makoto'

_publ_section_title
;
 Preparation of a magnetic metal-organic square and metal-organic cubes
 using 4,5-bis(2-imidazolinyl)imidazolate: slow magnetization relaxation
 behavior in mixed-valent octamanganese(ii/iii) clusters.
;
_journal_issue 16
_journal_name_full 'Dalton transactions (Cambridge, England : 2003)'
_journal_page_first 5452
_journal_page_last 5464
_journal_paper_doi 10.1039/d0dt04425c
_journal_volume 50
_journal_year 2021
_chemical_formula_moiety 'C108 H132 Mn8 N72, 8(Cl O4), 14(C H4 O)'
_chemical_formula_sum 'C122 H188 Cl8 Mn8 N72 O46'
_chemical_formula_weight 4122.55
_space_group_crystal_system triclinic
_space_group_IT_number 2
_space_group_name_Hall '-P 1'
_space_group_name_H-M_alt 'P -1'
_atom_sites_solution_hydrogens geom
_audit_creation_method SHELXL-2018/1
_audit_update_record
;
2021-03-11 deposited with the CCDC.	2021-03-19 downloaded from the CCDC.
;
_cell_angle_alpha 68.925(2)
_cell_angle_beta 70.325(2)
_cell_angle_gamma 70.352(2)
_cell_formula_units_Z 1
_cell_length_a 17.046(3)
_cell_length_b 17.684(3)
_cell_length_c 18.154(3)
_cell_measurement_reflns_used 8107
_cell_measurement_temperature 243(2)
_cell_measurement_theta_max 25.68
_cell_measurement_theta_min 2.39
_cell_volume 4661.8(14)
_computing_cell_refinement 'APEX3 (Bruker AXS, 2018)'
_computing_data_collection 'APEX2 (Bruker AXS, 2006)'
_computing_data_reduction 'SAINT (Bruker AXS, 2013)'
_computing_molecular_graphics 'APEX3 (Bruker AXS,2018)'
_computing_publication_material 'APEX3 (Bruker AXS,2018)'
_computing_structure_refinement 'SHELXL-2018/1 (Sheldrick, 2018)'
_computing_structure_solution 'SHELXT 2014/5 (Sheldrick, 2014)'
_diffrn_ambient_temperature 243(2)
_diffrn_detector_area_resol_mean 8.333
_diffrn_measured_fraction_theta_full 0.974
_diffrn_measured_fraction_theta_max 0.956
_diffrn_measurement_device_type 'Bruker APEXII CCD area detector'
_diffrn_measurement_method 'phi and omega scans'
_diffrn_radiation_type MoK\a
_diffrn_radiation_wavelength 0.71073
_diffrn_reflns_av_R_equivalents 0.0191
_diffrn_reflns_av_unetI/netI 0.0493
_diffrn_reflns_Laue_measured_fraction_full 0.974
_diffrn_reflns_Laue_measured_fraction_max 0.956
_diffrn_reflns_limit_h_max 21
_diffrn_reflns_limit_h_min -21
_diffrn_reflns_limit_k_max 22
_diffrn_reflns_limit_k_min -19
_diffrn_reflns_limit_l_max 22
_diffrn_reflns_limit_l_min -18
_diffrn_reflns_number 24745
_diffrn_reflns_point_group_measured_fraction_full 0.974
_diffrn_reflns_point_group_measured_fraction_max 0.956
_diffrn_reflns_theta_full 25.242
_diffrn_reflns_theta_max 26.733
_diffrn_reflns_theta_min 2.009
_diffrn_source 'Bruker TXS fine-focus rotating anode'
_exptl_absorpt_coefficient_mu 0.730
_exptl_absorpt_correction_T_max 0.7456
_exptl_absorpt_correction_T_min 0.6732
_exptl_absorpt_correction_type multi-scan
_exptl_crystal_colour blue
_exptl_crystal_density_diffrn 1.468
_exptl_crystal_description prism
_exptl_crystal_F_000 2128
_exptl_crystal_size_max 0.100
_exptl_crystal_size_mid 0.100
_exptl_crystal_size_min 0.050
_refine_diff_density_max 1.501
_refine_diff_density_min -0.793
_refine_diff_density_rms 0.117
_refine_ls_extinction_method none
_refine_ls_goodness_of_fit_ref 1.181
_refine_ls_hydrogen_treatment constr
_refine_ls_matrix_type full
_refine_ls_number_parameters 1164
_refine_ls_number_reflns 18934
_refine_ls_number_restraints 232
_refine_ls_restrained_S_all 1.647
_refine_ls_R_factor_all 0.1231
_refine_ls_R_factor_gt 0.0918
_refine_ls_shift/su_max 0.001
_refine_ls_shift/su_mean 0.000
_refine_ls_structure_factor_coef Fsqd
_refine_ls_weighting_details 'w=1/[\s^2^(Fo^2^)+(0.2000P)^2^] where P=(Fo^2^+2Fc^2^)/3'
_refine_ls_weighting_scheme calc
_refine_ls_wR_factor_gt 0.2982
_refine_ls_wR_factor_ref 0.3293
_reflns_Friedel_coverage 0.000
_reflns_number_gt 11608
_reflns_number_total 18934
_reflns_threshold_expression 'I > 2\s(I)'
_cod_data_source_file d0dt04425c2.cif
_cod_data_source_block 170912mn5_0m_sq_2_2
_cod_depositor_comments 'Adding full bibliography for 7706898--7706900.cif.'
_cod_original_cell_volume 4661.7(15)
_cod_database_code 7706899
_shelx_shelxl_version_number 2018/1
_shelx_space_group_comment
;
The symmetry employed for this shelxl refinement is uniquely defined
by the following loop, which should always be used as a source of
symmetry information in preference to the above space-group names.
They are only intended as comments.
;
_shelx_estimated_absorpt_t_min 0.931
_shelx_estimated_absorpt_t_max 0.964

loop_
_space_group_symop_operation_xyz
'x, y, z'
'-x, -y, -z'

loop_
_atom_site_label
_atom_site_type_symbol
_atom_site_fract_x
_atom_site_fract_y
_atom_site_fract_z
_atom_site_U_iso_or_equiv
_atom_site_adp_type
_atom_site_occupancy
_atom_site_site_symmetry_order
_atom_site_calc_flag
_atom_site_refinement_flags_posn
_atom_site_refinement_flags_adp
_atom_site_refinement_flags_occupancy
_atom_site_disorder_assembly
_atom_site_disorder_group
Mn1 Mn 0.38263(5) 0.85116(4) 0.42614(5) 0.0467(2) Uani 1 1 d . U . . .
Mn2 Mn 0.22624(5) 0.59030(5) 0.75625(5) 0.0553(2) Uani 1 1 d . . . . .
Mn3 Mn 0.62033(5) 0.38860(5) 0.78256(5) 0.0514(2) Uani 1 1 d . . . . .
Mn4 Mn 0.22370(4) 0.34970(5) 0.55139(5) 0.0464(2) Uani 1 1 d . . . . .
N1 N 0.3683(2) 0.7747(2) 0.3596(2) 0.0454(9) Uani 1 1 d . . . . .
N2 N 0.2663(3) 0.9143(3) 0.3939(3) 0.0613(12) Uani 1 1 d . U . . .
N3 N 0.1730(3) 0.9334(3) 0.3268(5) 0.102(2) Uani 1 1 d . . . . .
H3 H 0.149765 0.924760 0.295515 0.123 Uiso 1 1 calc R U . . .
N4 N 0.4439(3) 0.9356(3) 0.3283(3) 0.0577(11) Uani 1 1 d . . . . .
N5 N 0.5649(3) 0.9682(3) 0.2454(3) 0.0705(14) Uani 1 1 d D . . . .
H5 H 0.620062 0.963052 0.226394 0.085 Uiso 1 1 calc R U . . .
N6 N 0.5146(2) 0.7940(2) 0.4217(2) 0.0444(9) Uani 1 1 d . . . . .
N7 N 0.3579(4) 0.9251(3) 0.5121(3) 0.0686(13) Uani 1 1 d . . . . .
N8 N 0.3236(4) 0.9238(3) 0.6413(4) 0.0843(16) Uani 1 1 d . . . . .
H8 H 0.305879 0.905264 0.693863 0.101 Uiso 1 1 calc R U . . .
N9 N 0.3361(3) 0.7716(3) 0.5424(3) 0.0616(12) Uani 1 1 d . U . . .
N10 N 0.2754(3) 0.6842(3) 0.6550(4) 0.0713(15) Uani 1 1 d . . . . .
N13 N 0.1969(3) 0.5048(3) 0.8698(3) 0.0624(12) Uani 1 1 d . . . . .
N14 N 0.2381(3) 0.3956(4) 0.9702(3) 0.0768(15) Uani 1 1 d . . . . .
H14 H 0.273288 0.355470 0.996684 0.092 Uiso 1 1 calc R U . . .
N15 N 0.3514(3) 0.5139(3) 0.7736(3) 0.0544(10) Uani 1 1 d . . . . .
N16 N 0.4857(3) 0.4459(3) 0.7831(2) 0.0504(10) Uani 1 1 d . . . . .
N17 N 0.5534(3) 0.3240(3) 0.8958(3) 0.0705(14) Uani 1 1 d . . . . .
N18 N 0.4339(4) 0.2950(3) 0.9806(3) 0.0819(16) Uani 1 1 d . . . . .
H18 H 0.378704 0.301542 1.000040 0.098 Uiso 1 1 calc R U . . .
N19 N 0.6357(2) 0.3072(2) 0.7073(2) 0.0458(9) Uani 1 1 d . . . . .
N20 N 0.6711(3) 0.4843(3) 0.6803(3) 0.0604(12) Uani 1 1 d . . . . .
N21 N 0.6486(5) 0.4656(4) 0.8371(4) 0.0915(19) Uani 1 1 d . . . . .
N22 N 0.6991(6) 0.5711(5) 0.8234(4) 0.125(3) Uani 1 1 d D . . . .
H22 H 0.720573 0.614509 0.797650 0.150 Uiso 1 1 calc R U . . .
N23 N 0.7389(3) 0.2938(3) 0.7970(3) 0.0675(13) Uani 1 1 d . . . . .
N24 N 0.8423(3) 0.1904(5) 0.7545(4) 0.102(2) Uani 1 1 d . . . . .
H24 H 0.866244 0.150837 0.730324 0.123 Uiso 1 1 calc R U . . .
N25 N 0.0932(4) 0.6334(3) 0.7521(3) 0.0796(16) Uani 1 1 d . . . . .
N26 N -0.0081(4) 0.6329(5) 0.7050(5) 0.129(3) Uani 1 1 d . . . . .
H26A H -0.031754 0.616071 0.680053 0.155 Uiso 1 1 calc R U . . .
N27 N 0.2164(3) 0.5214(3) 0.6823(3) 0.0526(10) Uani 1 1 d . . . . .
N28 N 0.2139(2) 0.4347(2) 0.6192(3) 0.0491(10) Uani 1 1 d . . . . .
N29 N 0.0866(3) 0.4128(3) 0.5786(3) 0.0610(12) Uani 1 1 d . . . . .
N30 N -0.0212(3) 0.4913(4) 0.6523(5) 0.100(2) Uani 1 1 d . . . . .
H30 H -0.045324 0.528742 0.679024 0.120 Uiso 1 1 calc R U . . .
N31 N 0.2765(3) 0.4259(3) 0.4338(3) 0.0571(11) Uani 1 1 d . . . . .
N32 N 0.2109(3) 0.2986(3) 0.4643(4) 0.0708(14) Uani 1 1 d . . . . .
N33 N 0.2365(5) 0.2972(3) 0.3360(4) 0.105(2) Uani 1 1 d D . . . .
H33 H 0.245983 0.317282 0.283328 0.126 Uiso 1 1 calc R U . . .
N34 N 0.3516(2) 0.2755(2) 0.5704(2) 0.0450(9) Uani 1 1 d . . . . .
N35 N 0.1972(3) 0.2441(3) 0.6525(3) 0.0576(11) Uani 1 1 d . . . . .
N36 N 0.2445(3) 0.1308(3) 0.7468(3) 0.0682(13) Uani 1 1 d D . . . .
H36 H 0.281560 0.090062 0.770434 0.082 Uiso 1 1 calc R U . . .
C1 C 0.4067(3) 0.7061(3) 0.3344(3) 0.0489(11) Uani 1 1 d . . . . .
H1 H 0.459028 0.670339 0.345169 0.059 Uiso 1 1 calc R U . . .
C2 C 0.2943(3) 0.7581(3) 0.2900(3) 0.0455(11) Uani 1 1 d . . . . .
C3 C 0.2957(3) 0.8093(3) 0.3307(3) 0.0452(11) Uani 1 1 d . . . . .
C4 C 0.2434(3) 0.8860(3) 0.3502(3) 0.0545(12) Uani 1 1 d . . . . .
C5 C 0.2045(4) 0.9934(4) 0.4017(6) 0.101(3) Uani 1 1 d . . . . .
H5A H 0.179409 0.991595 0.459283 0.121 Uiso 1 1 calc R U . . .
H5AB H 0.233036 1.039591 0.375351 0.121 Uiso 1 1 calc R U . . .
C6 C 0.1401(5) 1.0049(5) 0.3636(7) 0.122(4) Uani 1 1 d . . . . .
H6A H 0.133615 1.058650 0.321622 0.147 Uiso 1 1 calc R U . . .
H6AB H 0.084701 1.002345 0.403296 0.147 Uiso 1 1 calc R U . . .
C7 C 0.4158(4) 1.0161(4) 0.2705(4) 0.0783(19) Uani 1 1 d . . . . .
H7A H 0.383513 1.059175 0.298947 0.094 Uiso 1 1 calc R U . . .
H7AB H 0.379178 1.011058 0.241718 0.094 Uiso 1 1 calc R U . . .
C8 C 0.4973(4) 1.0377(4) 0.2116(4) 0.0714(16) Uani 1 1 d D . . . .
H8A H 0.500398 1.039105 0.156242 0.086 Uiso 1 1 calc R U . . .
H8AB H 0.501770 1.091788 0.210989 0.086 Uiso 1 1 calc R U . . .
C9 C 0.5278(3) 0.9154(3) 0.3091(3) 0.0434(10) Uani 1 1 d . . . . .
C10 C 0.5695(3) 0.8385(3) 0.3606(3) 0.0406(10) Uani 1 1 d . . . . .
C11 C 0.5650(3) 0.7269(3) 0.4608(3) 0.0480(11) Uani 1 1 d . . . . .
H11 H 0.544050 0.685348 0.505815 0.058 Uiso 1 1 calc R U . . .
C12 C 0.6521(3) 0.7953(3) 0.3656(3) 0.0401(10) Uani 1 1 d . . . . .
C13 C 0.3737(7) 1.0015(5) 0.5101(6) 0.105(3) Uani 1 1 d . . . . .
H13A H 0.337103 1.050486 0.480123 0.126 Uiso 1 1 calc R U . . .
H13B H 0.433914 1.002638 0.483695 0.126 Uiso 1 1 calc R U . . .
C14 C 0.3521(6) 1.0014(5) 0.5987(5) 0.101(3) Uani 1 1 d . . . . .
H14A H 0.402742 0.999885 0.613896 0.121 Uiso 1 1 calc R U . . .
H14B H 0.306263 1.050257 0.609537 0.121 Uiso 1 1 calc R U . . .
C15 C 0.3289(4) 0.8864(4) 0.5882(4) 0.0605(14) Uani 1 1 d . . . . .
C16 C 0.3091(4) 0.8075(4) 0.6066(4) 0.0618(15) Uani 1 1 d . . . . .
C17 C 0.3134(4) 0.6982(4) 0.5760(5) 0.0684(17) Uani 1 1 d . . . . .
H17 H 0.323472 0.660471 0.546315 0.082 Uiso 1 1 calc R U . . .
C22 C 0.1154(4) 0.4889(4) 0.9308(4) 0.0748(17) Uani 1 1 d . . . . .
H22A H 0.079583 0.475873 0.906783 0.090 Uiso 1 1 calc R U . . .
H22B H 0.082450 0.537474 0.951454 0.090 Uiso 1 1 calc R U . . .
C23 C 0.1450(4) 0.4151(5) 0.9975(4) 0.0826(19) Uani 1 1 d . . . . .
H23A H 0.125620 0.429295 1.049238 0.099 Uiso 1 1 calc R U . . .
H23B H 0.123071 0.367699 1.004416 0.099 Uiso 1 1 calc R U . . .
C24 C 0.2615(4) 0.4500(3) 0.8968(3) 0.0555(13) Uani 1 1 d . . . . .
C25 C 0.3465(4) 0.4533(3) 0.8474(3) 0.0511(12) Uani 1 1 d . . . . .
C26 C 0.4344(4) 0.5068(3) 0.7386(3) 0.0571(13) Uani 1 1 d . . . . .
H26 H 0.455416 0.541349 0.687237 0.069 Uiso 1 1 calc R U . . .
C27 C 0.4294(4) 0.4109(3) 0.8531(3) 0.0517(12) Uani 1 1 d . . . . .
C28 C 0.4709(4) 0.3424(3) 0.9111(3) 0.0515(12) Uani 1 1 d . . . . .
C29 C 0.5819(5) 0.2529(5) 0.9625(5) 0.095(2) Uani 1 1 d . . . . .
H29A H 0.611414 0.268976 0.990379 0.114 Uiso 1 1 calc R U . . .
H29B H 0.620699 0.205710 0.941927 0.114 Uiso 1 1 calc R U . . .
C30 C 0.4982(5) 0.2307(4) 1.0198(4) 0.087(2) Uani 1 1 d . . . . .
H30A H 0.496597 0.174750 1.022725 0.104 Uiso 1 1 calc R U . . .
H30B H 0.490502 0.233625 1.074732 0.104 Uiso 1 1 calc R U . . .
C31 C 0.6936(4) 0.5388(3) 0.7015(4) 0.0615(15) Uani 1 1 d . . . . .
C32 C 0.6782(5) 0.5251(4) 0.7893(4) 0.0753(18) Uani 1 1 d . . . . .
C33 C 0.6443(9) 0.4639(6) 0.9219(6) 0.146(5) Uani 1 1 d . . . . .
H33A H 0.584855 0.471086 0.954706 0.176 Uiso 1 1 calc R U . . .
H33B H 0.678918 0.410698 0.948685 0.176 Uiso 1 1 calc R U . . .
C34 C 0.6784(8) 0.5330(7) 0.9120(5) 0.140(4) Uani 1 1 d D U . . .
H34A H 0.729989 0.512834 0.932944 0.168 Uiso 1 1 calc R U . . .
H34B H 0.635564 0.572994 0.940319 0.168 Uiso 1 1 calc R U . . .
C35 C 0.7637(3) 0.2416(4) 0.7556(3) 0.0591(14) Uani 1 1 d . . . . .
C36 C 0.8073(4) 0.2759(6) 0.8394(4) 0.089(2) Uani 1 1 d . . . . .
H36A H 0.824080 0.327076 0.830043 0.107 Uiso 1 1 calc R U . . .
H36B H 0.787184 0.252138 0.898193 0.107 Uiso 1 1 calc R U . . .
C37 C 0.8808(6) 0.2146(8) 0.8034(7) 0.134(4) Uani 1 1 d . . . . .
H37A H 0.901629 0.166049 0.845897 0.160 Uiso 1 1 calc R U . . .
H37B H 0.928415 0.240290 0.768518 0.160 Uiso 1 1 calc R U . . .
C38 C 0.0176(6) 0.6973(5) 0.7800(5) 0.112(3) Uani 1 1 d . . . . .
H38A H 0.030949 0.751978 0.760691 0.134 Uiso 1 1 calc R U . . .
H38B H -0.001125 0.681823 0.839590 0.134 Uiso 1 1 calc R U . . .
C39 C -0.0511(7) 0.6994(8) 0.7436(8) 0.162(5) Uani 1 1 d . . . . .
H39A H -0.102907 0.687889 0.785700 0.194 Uiso 1 1 calc R U . . .
H39B H -0.066313 0.753230 0.703852 0.194 Uiso 1 1 calc R U . . .
C40 C 0.0720(4) 0.6007(4) 0.7126(4) 0.0741(17) Uani 1 1 d . . . . .
C41 C 0.1332(3) 0.5348(3) 0.6795(3) 0.0552(13) Uani 1 1 d . . . . .
C42 C 0.2606(3) 0.4616(3) 0.6453(3) 0.0532(12) Uani 1 1 d . . . . .
H42 H 0.320257 0.440141 0.638188 0.064 Uiso 1 1 calc R U . . .
C43 C 0.1313(3) 0.4813(3) 0.6413(3) 0.0526(12) Uani 1 1 d . . . . .
C44 C 0.0650(3) 0.4617(4) 0.6229(3) 0.0598(14) Uani 1 1 d . . . . .
C45 C 0.0078(4) 0.3989(4) 0.5727(5) 0.0799(19) Uani 1 1 d . . . . .
H45A H 0.009112 0.339283 0.591333 0.096 Uiso 1 1 calc R U . . .
H45B H 0.001402 0.421577 0.516618 0.096 Uiso 1 1 calc R U . . .
C46 C -0.0653(4) 0.4465(6) 0.6291(6) 0.111(3) Uani 1 1 d . . . . .
H46A H -0.108956 0.485978 0.600543 0.133 Uiso 1 1 calc R U . . .
H46B H -0.092731 0.407745 0.677261 0.133 Uiso 1 1 calc R U . . .
C47 C 0.3098(4) 0.4935(4) 0.3997(4) 0.0677(17) Uani 1 1 d . . . . .
H47 H 0.318428 0.521866 0.430207 0.081 Uiso 1 1 calc R U . . .
C48 C 0.2745(3) 0.4060(3) 0.3681(4) 0.0551(13) Uani 1 1 d . . . . .
C49 C 0.2399(4) 0.3321(4) 0.3911(4) 0.0643(16) Uani 1 1 d . . . . .
C50 C 0.1791(5) 0.2279(5) 0.4683(6) 0.101(3) Uani 1 1 d . . . . .
H50A H 0.200438 0.176797 0.508300 0.121 Uiso 1 1 calc R U . . .
H50B H 0.116122 0.241350 0.482983 0.121 Uiso 1 1 calc R U . . .
C51 C 0.2131(6) 0.2179(4) 0.3868(6) 0.111(3) Uani 1 1 d D . . . .
H51A H 0.169735 0.208800 0.368838 0.133 Uiso 1 1 calc R U . . .
H51B H 0.263666 0.170553 0.384556 0.133 Uiso 1 1 calc R U . . .
C52 C 0.2629(3) 0.1923(3) 0.6792(3) 0.0459(11) Uani 1 1 d . . . . .
C53 C 0.1183(4) 0.2198(4) 0.7076(4) 0.0715(16) Uani 1 1 d . . . . .
H53A H 0.088715 0.204956 0.678812 0.086 Uiso 1 1 calc R U . . .
H53B H 0.079070 0.265268 0.730512 0.086 Uiso 1 1 calc R U . . .
C54 C 0.1496(4) 0.1443(5) 0.7740(5) 0.087(2) Uani 1 1 d D . . . .
H54A H 0.127558 0.156053 0.827087 0.104 Uiso 1 1 calc R U . . .
H54B H 0.131984 0.095396 0.777773 0.104 Uiso 1 1 calc R U . . .
N11A N 0.2045(8) 0.6938(9) 0.8061(8) 0.082(3) Uani 0.732(16) 1 d . . P A 1
N12A N 0.1921(7) 0.8329(8) 0.7745(8) 0.105(4) Uani 0.732(16) 1 d . . P A 1
H12A H 0.205988 0.880077 0.746809 0.126 Uiso 0.732(16) 1 calc R U P A 1
C18A C 0.2702(12) 0.7572(12) 0.6669(9) 0.063(4) Uani 0.732(16) 1 d . . P A 1
C19A C 0.2220(9) 0.7603(10) 0.7529(11) 0.073(4) Uani 0.732(16) 1 d . . P A 1
C20A C 0.1553(12) 0.7153(14) 0.8827(9) 0.141(7) Uani 0.732(16) 1 d . . P A 1
H20A H 0.190407 0.693431 0.922441 0.169 Uiso 0.732(16) 1 calc R U P A 1
H20B H 0.103644 0.693741 0.906562 0.169 Uiso 0.732(16) 1 calc R U P A 1
C21A C 0.1313(10) 0.8149(10) 0.8544(9) 0.144(7) Uani 0.732(16) 1 d . . P A 1
H21A H 0.071704 0.837537 0.849680 0.173 Uiso 0.732(16) 1 calc R U P A 1
H21B H 0.139890 0.837717 0.892143 0.173 Uiso 0.732(16) 1 calc R U P A 1
N11B N 0.2358(19) 0.6669(18) 0.8208(18) 0.063(7) Uani 0.268(16) 1 d . U P A 2
N12B N 0.237(3) 0.793(2) 0.8118(12) 0.102(12) Uani 0.268(16) 1 d . . P A 2
H12B H 0.236759 0.845155 0.787578 0.123 Uiso 0.268(16) 1 calc R U P A 2
C18B C 0.272(3) 0.747(2) 0.6915(18) 0.035(7) Uani 0.268(16) 1 d . U P A 2
C19B C 0.250(2) 0.733(2) 0.777(3) 0.059(8) Uani 0.268(16) 1 d . . P A 2
C20B C 0.209(2) 0.670(2) 0.9008(19) 0.082(8) Uani 0.268(16) 1 d . U P A 2
H20C H 0.242787 0.621311 0.934039 0.099 Uiso 0.268(16) 1 calc R U P A 2
H20D H 0.148192 0.667906 0.922702 0.099 Uiso 0.268(16) 1 calc R U P A 2
C21B C 0.221(2) 0.7502(19) 0.9025(19) 0.099(11) Uani 0.268(16) 1 d . U P A 2
H21C H 0.168817 0.781239 0.933553 0.118 Uiso 0.268(16) 1 calc R U P A 2
H21D H 0.269933 0.740593 0.923691 0.118 Uiso 0.268(16) 1 calc R U P A 2
Cl1 Cl 0.93370(17) 0.9631(2) 0.3588(2) 0.1378(10) Uani 1 1 d . . . . .
O1 O 0.9554(12) 1.0289(9) 0.3067(12) 0.319(10) Uani 1 1 d . . . . .
O2 O 0.9391(8) 0.9571(13) 0.4350(8) 0.298(9) Uani 1 1 d . . . . .
O3 O 0.9906(5) 0.8936(11) 0.3346(9) 0.281(8) Uani 1 1 d . . . . .
O4 O 0.8535(6) 0.9604(8) 0.3665(11) 0.274(7) Uani 1 1 d . . . . .
Cl2 Cl 0.72909(15) 0.79601(14) 0.84924(14) 0.1149(10) Uani 0.882(3) 1 d D U P . .
O5 O 0.7698(4) 0.8414(3) 0.7721(3) 0.178(4) Uani 0.882(3) 1 d D U P . .
O6 O 0.6477(3) 0.8464(4) 0.8779(4) 0.241(6) Uani 0.882(3) 1 d D U P . .
O7 O 0.7803(5) 0.7738(6) 0.9047(4) 0.306(8) Uani 0.882(3) 1 d D U P . .
O8 O 0.7187(5) 0.7229(3) 0.8428(5) 0.251(6) Uani 0.882(3) 1 d D U P . .
Cl3 Cl 0.9550(3) 0.3835(3) 0.88099(19) 0.1721(19) Uani 0.840(3) 1 d D U P . .
O9 O 0.9552(7) 0.4665(3) 0.8324(5) 0.329(9) Uani 0.840(3) 1 d D U P . .
O10 O 1.0023(5) 0.3613(6) 0.9397(4) 0.237(6) Uani 0.840(3) 1 d D U P . .
O11 O 0.9931(7) 0.3285(6) 0.8311(5) 0.353(10) Uani 0.840(3) 1 d D U P . .
O12 O 0.8694(3) 0.3777(8) 0.9211(5) 0.282(7) Uani 0.840(3) 1 d D U P . .
Cl4 Cl 0.7227(2) 0.08790(19) 0.10239(17) 0.1156(11) Uani 0.778(3) 1 d D . P . .
O13 O 0.7125(7) 0.1754(2) 0.0698(5) 0.261(7) Uani 0.778(3) 1 d D U P . .
O14 O 0.7077(7) 0.0665(5) 0.18806(19) 0.250(9) Uani 0.778(3) 1 d D . P . .
O15 O 0.8074(3) 0.0465(6) 0.0694(6) 0.354(12) Uani 0.778(3) 1 d D U P . .
O16 O 0.6634(4) 0.0634(5) 0.0823(4) 0.195(5) Uani 0.778(3) 1 d D U P . .
Cl5 Cl 0.500000 0.500000 0.500000 0.0583(4) Uani 1 2 d DS U P . .
O17A O 0.58783(16) 0.4597(5) 0.4953(5) 0.0606(16) Uani 0.251(5) 1 d D U P B -1
O18A O 0.4733(5) 0.4844(6) 0.4423(4) 0.076(3) Uani 0.251(5) 1 d D U P B -1
O19A O 0.4883(6) 0.58687(12) 0.4835(6) 0.148(10) Uani 0.251(5) 1 d D U P B -1
O20A O 0.4509(5) 0.4688(6) 0.5790(2) 0.069(2) Uani 0.251(5) 1 d D U P B -1
O17B O 0.5742(4) 0.4563(5) 0.5300(6) 0.078(2) Uani 0.249(5) 1 d D U P B -2
O18B O 0.4716(6) 0.4444(5) 0.4810(6) 0.102(6) Uani 0.249(5) 1 d D U P B -2
O19B O 0.5199(6) 0.5649(4) 0.4291(4) 0.070(2) Uani 0.249(5) 1 d D U P B -2
O20B O 0.4346(5) 0.5343(6) 0.5598(4) 0.122(7) Uani 0.249(5) 1 d D U P B -2

loop_
_atom_site_aniso_label
_atom_site_aniso_U_11
_atom_site_aniso_U_22
_atom_site_aniso_U_33
_atom_site_aniso_U_23
_atom_site_aniso_U_13
_atom_site_aniso_U_12
Mn1 0.0514(4) 0.0399(4) 0.0490(4) -0.0106(3) -0.0190(3) -0.0066(3)
Mn2 0.0598(5) 0.0511(5) 0.0491(5) -0.0135(4) -0.0053(4) -0.0147(4)
Mn3 0.0655(5) 0.0496(4) 0.0430(4) -0.0104(3) -0.0174(4) -0.0176(4)
Mn4 0.0376(4) 0.0490(4) 0.0509(4) -0.0104(3) -0.0142(3) -0.0090(3)
N1 0.042(2) 0.046(2) 0.047(2) -0.0127(19) -0.0132(18) -0.0091(17)
N2 0.063(3) 0.050(2) 0.066(3) -0.023(2) -0.002(2) -0.014(2)
N3 0.059(3) 0.068(3) 0.187(7) -0.049(4) -0.052(4) 0.012(3)
N4 0.047(2) 0.050(2) 0.057(3) 0.007(2) -0.015(2) -0.0114(19)
N5 0.054(3) 0.066(3) 0.058(3) 0.019(2) -0.013(2) -0.013(2)
N6 0.044(2) 0.044(2) 0.045(2) -0.0102(18) -0.0126(17) -0.0124(17)
N7 0.089(4) 0.051(3) 0.077(4) -0.021(3) -0.037(3) -0.009(2)
N8 0.110(5) 0.078(4) 0.077(4) -0.032(3) -0.014(3) -0.036(3)
N9 0.064(3) 0.061(3) 0.070(3) -0.036(2) -0.025(2) 0.000(2)
N10 0.061(3) 0.060(3) 0.105(4) -0.047(3) -0.017(3) -0.005(2)
N13 0.060(3) 0.067(3) 0.047(2) -0.001(2) -0.007(2) -0.020(2)
N14 0.068(3) 0.095(4) 0.055(3) 0.018(3) -0.021(2) -0.042(3)
N15 0.072(3) 0.049(2) 0.039(2) -0.0015(19) -0.015(2) -0.022(2)
N16 0.062(3) 0.048(2) 0.036(2) -0.0072(18) -0.0049(19) -0.020(2)
N17 0.070(3) 0.064(3) 0.062(3) 0.016(2) -0.026(3) -0.023(2)
N18 0.070(3) 0.072(3) 0.070(3) 0.016(3) -0.011(3) -0.021(3)
N19 0.044(2) 0.046(2) 0.047(2) -0.0112(18) -0.0117(18) -0.0118(18)
N20 0.064(3) 0.061(3) 0.071(3) -0.027(2) -0.035(2) -0.007(2)
N21 0.148(6) 0.077(4) 0.070(4) -0.024(3) -0.048(4) -0.027(4)
N22 0.199(8) 0.137(6) 0.096(5) -0.050(5) -0.051(5) -0.076(6)
N23 0.071(3) 0.090(4) 0.062(3) -0.026(3) -0.020(2) -0.035(3)
N24 0.053(3) 0.148(6) 0.130(6) -0.076(5) -0.041(3) 0.003(3)
N25 0.084(4) 0.069(3) 0.058(3) -0.025(3) -0.005(3) 0.010(3)
N26 0.066(4) 0.155(7) 0.162(7) -0.088(6) -0.046(4) 0.046(4)
N27 0.046(2) 0.050(2) 0.049(2) -0.005(2) -0.0081(19) -0.0084(19)
N28 0.037(2) 0.045(2) 0.052(2) -0.0077(19) -0.0097(18) -0.0021(17)
N29 0.047(2) 0.061(3) 0.066(3) -0.003(2) -0.021(2) -0.011(2)
N30 0.044(3) 0.110(5) 0.154(6) -0.058(5) -0.032(3) 0.004(3)
N31 0.058(3) 0.059(3) 0.065(3) -0.025(2) -0.034(2) 0.001(2)
N32 0.068(3) 0.077(3) 0.086(4) -0.039(3) -0.018(3) -0.024(3)
N33 0.183(7) 0.063(3) 0.105(5) -0.033(3) -0.081(5) -0.018(4)
N34 0.045(2) 0.042(2) 0.043(2) -0.0047(17) -0.0137(18) -0.0094(17)
N35 0.043(2) 0.063(3) 0.057(3) -0.003(2) -0.009(2) -0.019(2)
N36 0.054(3) 0.063(3) 0.060(3) 0.006(2) -0.002(2) -0.017(2)
C1 0.050(3) 0.045(3) 0.051(3) -0.013(2) -0.017(2) -0.006(2)
C2 0.041(2) 0.055(3) 0.044(3) -0.013(2) -0.010(2) -0.017(2)
C3 0.038(2) 0.050(3) 0.045(3) -0.011(2) -0.009(2) -0.011(2)
C4 0.038(3) 0.056(3) 0.062(3) -0.014(3) -0.009(2) -0.008(2)
C5 0.062(4) 0.070(4) 0.167(8) -0.063(5) 0.008(5) -0.014(3)
C6 0.072(5) 0.073(5) 0.217(12) -0.058(6) -0.037(6) 0.009(4)
C7 0.065(4) 0.053(3) 0.076(4) 0.016(3) -0.021(3) 0.003(3)
C8 0.069(4) 0.062(3) 0.062(4) 0.007(3) -0.023(3) -0.010(3)
C9 0.046(3) 0.039(2) 0.042(2) -0.007(2) -0.011(2) -0.011(2)
C10 0.042(2) 0.038(2) 0.039(2) -0.0077(19) -0.0095(19) -0.0107(19)
C11 0.050(3) 0.046(3) 0.044(3) 0.000(2) -0.013(2) -0.019(2)
C12 0.044(2) 0.034(2) 0.040(2) -0.0062(19) -0.0134(19) -0.0083(18)
C13 0.156(8) 0.072(5) 0.109(6) -0.020(4) -0.060(6) -0.033(5)
C14 0.153(8) 0.073(5) 0.105(6) -0.032(4) -0.043(6) -0.044(5)
C15 0.060(3) 0.059(3) 0.074(4) -0.033(3) -0.023(3) -0.005(3)
C16 0.055(3) 0.061(3) 0.080(4) -0.040(3) -0.024(3) 0.002(3)
C17 0.070(4) 0.051(3) 0.099(5) -0.046(3) -0.033(4) 0.005(3)
C22 0.074(4) 0.083(4) 0.058(4) -0.002(3) -0.011(3) -0.032(3)
C23 0.081(4) 0.101(5) 0.053(3) -0.008(4) 0.003(3) -0.040(4)
C24 0.078(4) 0.057(3) 0.035(2) 0.000(2) -0.017(2) -0.032(3)
C25 0.068(3) 0.046(3) 0.043(3) -0.008(2) -0.015(2) -0.021(2)
C26 0.071(4) 0.054(3) 0.037(3) -0.003(2) -0.004(2) -0.022(3)
C27 0.064(3) 0.053(3) 0.040(3) -0.010(2) -0.008(2) -0.025(3)
C28 0.068(3) 0.047(3) 0.036(2) -0.006(2) -0.008(2) -0.022(2)
C29 0.092(5) 0.081(5) 0.082(5) 0.029(4) -0.028(4) -0.034(4)
C30 0.101(5) 0.071(4) 0.068(4) 0.011(3) -0.028(4) -0.021(4)
C31 0.071(4) 0.051(3) 0.074(4) -0.027(3) -0.040(3) 0.003(3)
C32 0.104(5) 0.066(4) 0.074(4) -0.033(4) -0.037(4) -0.013(4)
C33 0.269(14) 0.109(7) 0.087(6) -0.044(5) -0.089(8) -0.012(8)
C34 0.190(8) 0.161(7) 0.101(6) -0.063(6) -0.045(6) -0.046(6)
C35 0.046(3) 0.080(4) 0.053(3) -0.012(3) -0.015(2) -0.023(3)
C36 0.070(4) 0.146(7) 0.075(4) -0.032(5) -0.018(3) -0.050(5)
C37 0.096(6) 0.208(11) 0.138(8) -0.071(8) -0.066(6) -0.026(7)
C38 0.116(7) 0.089(5) 0.092(6) -0.042(5) -0.015(5) 0.030(5)
C39 0.113(8) 0.177(11) 0.185(11) -0.124(10) -0.050(8) 0.069(7)
C40 0.059(4) 0.079(4) 0.065(4) -0.024(3) -0.014(3) 0.010(3)
C41 0.046(3) 0.060(3) 0.049(3) -0.011(3) -0.011(2) -0.005(2)
C42 0.037(2) 0.049(3) 0.058(3) -0.006(2) -0.009(2) -0.004(2)
C43 0.039(3) 0.057(3) 0.046(3) -0.004(2) -0.009(2) -0.005(2)
C44 0.043(3) 0.064(3) 0.058(3) -0.008(3) -0.019(2) 0.001(2)
C45 0.064(4) 0.084(4) 0.092(5) -0.001(4) -0.041(4) -0.023(3)
C46 0.049(4) 0.123(7) 0.160(8) -0.042(6) -0.028(5) -0.015(4)
C47 0.066(4) 0.074(4) 0.086(4) -0.050(4) -0.041(3) 0.006(3)
C48 0.055(3) 0.047(3) 0.072(4) -0.024(3) -0.032(3) 0.003(2)
C49 0.067(4) 0.059(3) 0.084(4) -0.035(3) -0.041(3) 0.004(3)
C50 0.094(5) 0.087(5) 0.144(8) -0.056(5) -0.026(5) -0.027(4)
C51 0.140(7) 0.070(5) 0.160(9) -0.051(5) -0.075(7) -0.012(5)
C52 0.045(3) 0.041(2) 0.047(3) -0.006(2) -0.011(2) -0.011(2)
C53 0.051(3) 0.082(4) 0.070(4) -0.007(3) -0.007(3) -0.024(3)
C54 0.059(4) 0.090(5) 0.083(5) 0.011(4) -0.003(3) -0.035(3)
N11A 0.078(7) 0.090(9) 0.083(7) -0.045(7) -0.007(6) -0.018(6)
N12A 0.111(8) 0.124(9) 0.097(9) -0.074(8) 0.025(6) -0.052(7)
C18A 0.071(6) 0.078(9) 0.045(8) -0.028(7) -0.006(7) -0.019(6)
C19A 0.059(8) 0.077(9) 0.089(11) -0.043(8) 0.001(6) -0.022(6)
C20A 0.135(14) 0.202(18) 0.083(9) -0.076(11) 0.045(9) -0.072(13)
C21A 0.150(13) 0.153(14) 0.150(13) -0.116(12) 0.057(10) -0.078(10)
N11B 0.068(11) 0.059(10) 0.055(10) -0.024(7) -0.007(8) -0.007(8)
N12B 0.19(3) 0.12(2) 0.027(10) -0.023(12) -0.007(13) -0.10(2)
C18B 0.049(10) 0.033(9) 0.026(11) -0.016(8) -0.005(8) -0.009(6)
C19B 0.053(19) 0.06(2) 0.07(2) -0.031(17) -0.005(14) -0.025(16)
C20B 0.089(12) 0.080(11) 0.074(11) -0.020(8) -0.012(8) -0.026(8)
C21B 0.108(14) 0.095(13) 0.090(13) -0.033(9) -0.017(9) -0.022(9)
Cl1 0.0868(16) 0.163(3) 0.178(3) -0.084(2) -0.0077(17) -0.0331(16)
O1 0.38(2) 0.200(12) 0.37(2) 0.073(13) -0.146(17) -0.172(14)
O2 0.238(13) 0.54(3) 0.173(10) -0.207(15) 0.004(8) -0.104(14)
O3 0.088(5) 0.45(2) 0.375(18) -0.304(18) -0.013(7) 0.005(8)
O4 0.086(6) 0.262(12) 0.48(2) -0.153(14) -0.041(9) -0.025(6)
Cl2 0.0910(15) 0.0872(14) 0.0832(14) 0.0072(12) 0.0219(12) 0.0038(12)
O5 0.151(7) 0.099(5) 0.174(8) -0.009(5) 0.037(6) -0.005(5)
O6 0.191(9) 0.234(11) 0.261(12) -0.129(10) 0.059(9) -0.054(8)
O7 0.418(17) 0.231(12) 0.299(14) -0.053(11) -0.243(13) 0.016(12)
O8 0.330(14) 0.261(11) 0.174(9) -0.115(9) 0.071(9) -0.162(10)
Cl3 0.216(4) 0.278(5) 0.100(2) -0.106(3) 0.046(2) -0.183(4)
O9 0.346(15) 0.374(16) 0.186(12) -0.055(13) 0.032(12) -0.112(14)
O10 0.240(11) 0.303(13) 0.256(12) -0.095(10) -0.031(9) -0.185(10)
O11 0.396(19) 0.387(18) 0.383(17) -0.250(15) -0.087(14) -0.081(14)
O12 0.289(14) 0.398(17) 0.211(12) -0.055(12) -0.076(11) -0.165(13)
Cl4 0.129(2) 0.128(2) 0.0926(18) 0.0332(17) -0.0444(17) -0.086(2)
O13 0.288(14) 0.208(11) 0.245(12) 0.085(10) -0.178(11) -0.056(10)
O14 0.52(3) 0.161(9) 0.181(11) 0.047(8) -0.190(15) -0.226(14)
O15 0.352(19) 0.309(17) 0.40(2) -0.110(15) -0.040(15) -0.114(15)
O16 0.263(12) 0.269(12) 0.123(7) -0.093(8) -0.018(7) -0.139(10)
Cl5 0.0678(11) 0.0535(10) 0.0540(10) -0.0182(8) -0.0120(8) -0.0149(8)
O17A 0.068(2) 0.056(2) 0.053(2) -0.018(2) -0.009(2) -0.013(2)
O18A 0.082(4) 0.082(4) 0.073(3) -0.027(2) -0.026(2) -0.021(2)
O19A 0.150(10) 0.148(10) 0.149(10) -0.043(3) -0.037(3) -0.037(3)
O20A 0.066(3) 0.068(3) 0.063(2) -0.0154(18) -0.0079(16) -0.013(2)
O17B 0.076(2) 0.081(3) 0.077(3) -0.0183(18) -0.025(2) -0.0167(18)
O18B 0.105(6) 0.101(6) 0.104(6) -0.028(3) -0.027(2) -0.028(2)
O19B 0.068(3) 0.064(2) 0.067(2) -0.0099(15) -0.0123(18) -0.016(2)
O20B 0.123(7) 0.121(7) 0.120(7) -0.037(3) -0.027(2) -0.027(2)

loop_
_atom_type_symbol
_atom_type_description
_atom_type_scat_dispersion_real
_atom_type_scat_dispersion_imag
_atom_type_scat_source
C C 0.0033 0.0016 'International Tables Vol C Tables 4.2.6.8 and 6.1.1.4'
N N 0.0061 0.0033 'International Tables Vol C Tables 4.2.6.8 and 6.1.1.4'
O O 0.0106 0.0060 'International Tables Vol C Tables 4.2.6.8 and 6.1.1.4'
Cl Cl 0.1484 0.1585 'International Tables Vol C Tables 4.2.6.8 and 6.1.1.4'
Mn Mn 0.3368 0.7283 'International Tables Vol C Tables 4.2.6.8 and 6.1.1.4'
H H 0.0000 0.0000 'International Tables Vol C Tables 4.2.6.8 and 6.1.1.4'

loop_
_geom_angle_atom_site_label_1
_geom_angle_atom_site_label_2
_geom_angle_atom_site_label_3
_geom_angle
_geom_angle_site_symmetry_1
_geom_angle_site_symmetry_3
_geom_angle_publ_flag
N2 Mn1 N4 90.20(17) . . ?
N2 Mn1 N6 163.30(17) . . ?
N4 Mn1 N6 77.16(16) . . ?
N2 Mn1 N9 99.06(18) . . ?
N4 Mn1 N9 165.79(18) . . ?
N6 Mn1 N9 95.51(16) . . ?
N2 Mn1 N1 75.69(16) . . ?
N4 Mn1 N1 99.78(17) . . ?
N6 Mn1 N1 95.52(14) . . ?
N9 Mn1 N1 92.97(16) . . ?
N2 Mn1 N7 93.11(18) . . ?
N4 Mn1 N7 92.6(2) . . ?
N6 Mn1 N7 98.26(17) . . ?
N9 Mn1 N7 76.29(18) . . ?
N1 Mn1 N7 163.24(18) . . ?
N13 Mn2 N10 165.3(2) . . ?
N13 Mn2 N25 91.3(2) . . ?
N10 Mn2 N25 98.9(2) . . ?
N13 Mn2 N11B 86.7(8) . . ?
N10 Mn2 N11B 80.7(8) . . ?
N25 Mn2 N11B 102.8(8) . . ?
N13 Mn2 N15 76.91(17) . . ?
N10 Mn2 N15 94.68(18) . . ?
N25 Mn2 N15 164.2(2) . . ?
N11B Mn2 N15 87.2(8) . . ?
N13 Mn2 N27 97.74(18) . . ?
N10 Mn2 N27 94.98(18) . . ?
N25 Mn2 N27 76.11(19) . . ?
N11B Mn2 N27 175.4(8) . . ?
N15 Mn2 N27 94.81(16) . . ?
N13 Mn2 N11A 94.8(4) . . ?
N10 Mn2 N11A 75.3(4) . . ?
N25 Mn2 N11A 87.6(4) . . ?
N15 Mn2 N11A 103.7(4) . . ?
N27 Mn2 N11A 159.6(4) . . ?
N17 Mn3 N20 164.0(2) . . ?
N17 Mn3 N16 75.77(17) . . ?
N20 Mn3 N16 96.52(16) . . ?
N17 Mn3 N23 90.4(2) . . ?
N20 Mn3 N23 100.03(18) . . ?
N16 Mn3 N23 160.66(17) . . ?
N17 Mn3 N21 92.8(2) . . ?
N20 Mn3 N21 75.0(2) . . ?
N16 Mn3 N21 102.2(2) . . ?
N23 Mn3 N21 91.8(2) . . ?
N17 Mn3 N19 99.95(19) . . ?
N20 Mn3 N19 94.47(16) . . ?
N16 Mn3 N19 93.79(15) . . ?
N23 Mn3 N19 75.09(16) . . ?
N21 Mn3 N19 161.7(2) . . ?
N35 Mn4 N31 162.54(17) . . ?
N35 Mn4 N32 93.3(2) . . ?
N31 Mn4 N32 75.3(2) . . ?
N35 Mn4 N29 89.26(17) . . ?
N31 Mn4 N29 104.25(17) . . ?
N32 Mn4 N29 92.87(19) . . ?
N35 Mn4 N28 98.79(17) . . ?
N31 Mn4 N28 95.31(16) . . ?
N32 Mn4 N28 163.09(19) . . ?
N29 Mn4 N28 75.63(17) . . ?
N35 Mn4 N34 76.22(15) . . ?
N31 Mn4 N34 92.89(15) . . ?
N32 Mn4 N34 101.44(17) . . ?
N29 Mn4 N34 160.05(17) . . ?
N28 Mn4 N34 92.91(14) . . ?
C1 N1 C3 104.9(4) . . ?
C1 N1 Mn1 142.7(3) . . ?
C3 N1 Mn1 112.3(3) . . ?
C4 N2 C5 107.6(5) . . ?
C4 N2 Mn1 118.0(3) . . ?
C5 N2 Mn1 134.0(5) . . ?
C4 N3 C6 107.7(6) . . ?
C9 N4 C7 107.5(4) . . ?
C9 N4 Mn1 116.9(3) . . ?
C7 N4 Mn1 135.5(4) . . ?
C9 N5 C8 108.7(5) . . ?
C11 N6 C10 105.3(4) . . ?
C11 N6 Mn1 140.6(3) . . ?
C10 N6 Mn1 114.1(3) . . ?
C15 N7 C13 107.8(5) . . ?
C15 N7 Mn1 113.5(4) . . ?
C13 N7 Mn1 138.2(5) . . ?
C15 N8 C14 109.9(6) . . ?
C17 N9 C16 104.4(5) . . ?
C17 N9 Mn1 140.5(4) . . ?
C16 N9 Mn1 114.5(4) . . ?
C17 N10 C18A 100.6(8) . . ?
C17 N10 C18B 115.0(14) . . ?
C17 N10 Mn2 140.9(4) . . ?
C18A N10 Mn2 118.6(7) . . ?
C18B N10 Mn2 103.7(13) . . ?
C24 N13 C22 108.5(5) . . ?
C24 N13 Mn2 116.8(4) . . ?
C22 N13 Mn2 134.7(4) . . ?
C24 N14 C23 109.1(5) . . ?
C26 N15 C25 105.9(4) . . ?
C26 N15 Mn2 141.5(4) . . ?
C25 N15 Mn2 112.5(4) . . ?
C26 N16 C27 104.3(4) . . ?
C26 N16 Mn3 141.9(4) . . ?
C27 N16 Mn3 113.7(3) . . ?
C28 N17 C29 109.1(5) . . ?
C28 N17 Mn3 117.8(4) . . ?
C29 N17 Mn3 132.8(4) . . ?
C28 N18 C30 110.7(5) . . ?
C1 N19 C2 104.4(4) 2_666 2_666 ?
C1 N19 Mn3 140.8(3) 2_666 . ?
C2 N19 Mn3 114.2(3) 2_666 . ?
C47 N20 C31 106.1(5) 2_666 . ?
C47 N20 Mn3 139.6(4) 2_666 . ?
C31 N20 Mn3 114.3(4) . . ?
C32 N21 C33 107.6(7) . . ?
C32 N21 Mn3 116.2(4) . . ?
C33 N21 Mn3 136.1(6) . . ?
C32 N22 C34 106.9(7) . . ?
C35 N23 C36 107.0(5) . . ?
C35 N23 Mn3 116.4(4) . . ?
C36 N23 Mn3 136.3(4) . . ?
C35 N24 C37 106.5(6) . . ?
C40 N25 C38 108.2(7) . . ?
C40 N25 Mn2 115.1(4) . . ?
C38 N25 Mn2 136.5(6) . . ?
C40 N26 C39 111.2(8) . . ?
C42 N27 C41 104.2(4) . . ?
C42 N27 Mn2 142.9(4) . . ?
C41 N27 Mn2 112.3(3) . . ?
C42 N28 C43 104.3(4) . . ?
C42 N28 Mn4 142.6(3) . . ?
C43 N28 Mn4 113.0(3) . . ?
C44 N29 C45 109.1(5) . . ?
C44 N29 Mn4 115.2(4) . . ?
C45 N29 Mn4 134.2(4) . . ?
C44 N30 C46 106.1(6) . . ?
C47 N31 C48 103.7(5) . . ?
C47 N31 Mn4 140.7(4) . . ?
C48 N31 Mn4 115.6(4) . . ?
C49 N32 C50 107.3(6) . . ?
C49 N32 Mn4 116.2(4) . . ?
C50 N32 Mn4 136.5(6) . . ?
C49 N33 C51 104.0(6) . . ?
C11 N34 C12 105.5(4) 2_666 2_666 ?
C11 N34 Mn4 141.9(3) 2_666 . ?
C12 N34 Mn4 112.6(3) 2_666 . ?
C52 N35 C53 109.0(4) . . ?
C52 N35 Mn4 115.9(3) . . ?
C53 N35 Mn4 134.6(4) . . ?
C52 N36 C54 108.0(5) . . ?
N19 C1 N1 113.8(4) 2_666 . ?
N19 C2 C3 109.6(4) 2_666 . ?
N19 C2 C35 114.8(4) 2_666 2_666 ?
C3 C2 C35 135.6(5) . 2_666 ?
C2 C3 N1 107.2(4) . . ?
C2 C3 C4 137.9(5) . . ?
N1 C3 C4 114.9(4) . . ?
N2 C4 N3 114.0(5) . . ?
N2 C4 C3 119.0(5) . . ?
N3 C4 C3 127.0(5) . . ?
C6 C5 N2 107.2(6) . . ?
C5 C6 N3 103.1(6) . . ?
N4 C7 C8 105.5(4) . . ?
N5 C8 C7 102.3(4) . . ?
N4 C9 N5 115.8(4) . . ?
N4 C9 C10 116.7(4) . . ?
N5 C9 C10 127.5(4) . . ?
C12 C10 N6 107.9(4) . . ?
C12 C10 C9 137.0(4) . . ?
N6 C10 C9 115.0(4) . . ?
N6 C11 N34 113.2(4) . 2_666 ?
N34 C12 C10 108.1(4) 2_666 . ?
N34 C12 C52 116.4(4) 2_666 2_666 ?
C10 C12 C52 135.5(4) . 2_666 ?
N7 C13 C14 105.9(7) . . ?
N8 C14 C13 101.4(5) . . ?
N7 C15 N8 114.9(5) . . ?
N7 C15 C16 118.6(5) . . ?
N8 C15 C16 126.4(6) . . ?
C18A C16 N9 104.9(9) . . ?
C18A C16 C15 138.8(9) . . ?
N9 C16 C15 116.3(6) . . ?
N9 C16 C18B 112.5(13) . . ?
C15 C16 C18B 130.6(13) . . ?
N10 C17 N9 113.6(5) . . ?
N13 C22 C23 104.1(5) . . ?
N14 C23 C22 104.4(5) . . ?
N13 C24 N14 113.9(5) . . ?
N13 C24 C25 118.1(5) . . ?
N14 C24 C25 128.0(5) . . ?
C27 C25 N15 107.5(5) . . ?
C27 C25 C24 136.9(5) . . ?
N15 C25 C24 115.6(5) . . ?
N15 C26 N16 113.8(5) . . ?
C25 C27 N16 108.5(5) . . ?
C25 C27 C28 137.2(5) . . ?
N16 C27 C28 114.3(5) . . ?
N17 C28 N18 114.2(5) . . ?
N17 C28 C27 118.2(5) . . ?
N18 C28 C27 127.6(5) . . ?
N17 C29 C30 104.0(6) . . ?
N18 C30 C29 101.9(5) . . ?
N20 C31 C48 108.0(5) . 2_666 ?
N20 C31 C32 115.4(6) . . ?
C48 C31 C32 136.6(5) 2_666 . ?
N21 C32 N22 116.1(6) . . ?
N21 C32 C31 119.1(5) . . ?
N22 C32 C31 124.7(7) . . ?
C34 C33 N21 105.7(8) . . ?
C33 C34 N22 103.7(7) . . ?
N23 C35 N24 117.3(5) . . ?
N23 C35 C2 118.9(5) . 2_666 ?
N24 C35 C2 123.8(5) . 2_666 ?
C37 C36 N23 105.3(6) . . ?
C36 C37 N24 102.8(6) . . ?
N25 C38 C39 105.1(7) . . ?
N26 C39 C38 101.0(7) . . ?
N25 C40 N26 114.2(6) . . ?
N25 C40 C41 120.2(6) . . ?
N26 C40 C41 125.5(7) . . ?
C43 C41 N27 108.5(4) . . ?
C43 C41 C40 136.1(5) . . ?
N27 C41 C40 115.3(5) . . ?
N28 C42 N27 114.9(4) . . ?
C41 C43 N28 108.1(4) . . ?
C41 C43 C44 135.7(5) . . ?
N28 C43 C44 116.1(5) . . ?
N29 C44 N30 116.8(5) . . ?
N29 C44 C43 119.4(5) . . ?
N30 C44 C43 123.8(6) . . ?
N29 C45 C46 103.6(5) . . ?
N30 C46 C45 103.7(5) . . ?
N20 C47 N31 113.3(5) 2_666 . ?
C31 C48 N31 108.9(5) 2_666 . ?
C31 C48 C49 137.7(5) 2_666 . ?
N31 C48 C49 113.4(5) . . ?
N32 C49 N33 116.5(6) . . ?
N32 C49 C48 119.5(5) . . ?
N33 C49 C48 124.0(6) . . ?
C51 C50 N32 104.2(7) . . ?
C50 C51 N33 104.5(6) . . ?
N35 C52 N36 115.3(4) . . ?
N35 C52 C12 118.6(4) . 2_666 ?
N36 C52 C12 126.2(4) . 2_666 ?
N35 C53 C54 104.4(5) . . ?
N36 C54 C53 103.2(5) . . ?
C19A N11A C20A 107.7(13) . . ?
C19A N11A Mn2 114.5(10) . . ?
C20A N11A Mn2 135.8(10) . . ?
C19A N12A C21A 105.6(12) . . ?
C16 C18A N10 115.9(11) . . ?
C16 C18A C19A 132.6(15) . . ?
N10 C18A C19A 111.4(13) . . ?
N11A C19A N12A 118.5(14) . . ?
N11A C19A C18A 119.3(14) . . ?
N12A C19A C18A 122.1(15) . . ?
N11A C20A C21A 102.6(12) . . ?
N12A C21A C20A 102.2(9) . . ?
C19B N11B C20B 109(3) . . ?
C19B N11B Mn2 114(3) . . ?
C20B N11B Mn2 135(2) . . ?
C19B N12B C21B 105(3) . . ?
C19B C18B N10 122(3) . . ?
C19B C18B C16 143(3) . . ?
N10 C18B C16 93.9(16) . . ?
N11B C19B N12B 118(4) . . ?
N11B C19B C18B 118(3) . . ?
N12B C19B C18B 123(3) . . ?
N11B C20B C21B 108(3) . . ?
N12B C21B C20B 98(2) . . ?
O1 Cl1 O4 114.3(11) . . ?
O1 Cl1 O2 110.3(12) . . ?
O4 Cl1 O2 106.9(9) . . ?
O1 Cl1 O3 108.2(12) . . ?
O4 Cl1 O3 108.3(7) . . ?
O2 Cl1 O3 108.7(10) . . ?
O8 Cl2 O5 109.73(9) . . ?
O8 Cl2 O6 109.64(9) . . ?
O5 Cl2 O6 109.43(9) . . ?
O8 Cl2 O7 109.47(9) . . ?
O5 Cl2 O7 109.33(9) . . ?
O6 Cl2 O7 109.22(9) . . ?
O11 Cl3 O9 109.56(9) . . ?
O11 Cl3 O10 109.54(9) . . ?
O9 Cl3 O10 109.46(9) . . ?
O11 Cl3 O12 109.50(9) . . ?
O9 Cl3 O12 109.41(9) . . ?
O10 Cl3 O12 109.35(9) . . ?
O16 Cl4 O14 109.57(9) . . ?
O16 Cl4 O15 109.54(9) . . ?
O14 Cl4 O15 109.46(9) . . ?
O16 Cl4 O13 109.48(9) . . ?
O14 Cl4 O13 109.39(9) . . ?
O15 Cl4 O13 109.39(9) . . ?
O18A Cl5 O18A 180.0(7) 2_666 . ?
O18A Cl5 O18B 32.9(5) 2_666 2_666 ?
O18A Cl5 O18B 147.1(5) . 2_666 ?
O20B Cl5 O18B 109.58(8) . . ?
O18B Cl5 O18B 180.0 2_666 . ?
O18A Cl5 O19A 70.44(8) 2_666 . ?
O18A Cl5 O19A 109.56(8) . . ?
O18A Cl5 O20A 70.48(8) 2_666 . ?
O18A Cl5 O20A 109.52(8) . . ?
O19A Cl5 O20A 109.49(8) . . ?
O20B Cl5 O19B 109.49(8) . . ?
O18B Cl5 O19B 70.51(8) 2_666 . ?
O18B Cl5 O19B 109.49(8) . . ?
O20B Cl5 O17B 109.46(8) . . ?
O18B Cl5 O17B 70.56(8) 2_666 . ?
O18B Cl5 O17B 109.44(8) . . ?
O19B Cl5 O17B 109.36(8) . . ?
O18A Cl5 O17B 127.9(5) 2_666 2_666 ?
O18A Cl5 O17B 52.1(5) . 2_666 ?
O19A Cl5 O17B 70.1(6) . 2_666 ?
O20A Cl5 O17B 92.4(5) . 2_666 ?
O18A Cl5 O17A 109.44(8) 2_666 2_666 ?
O18A Cl5 O17A 70.56(8) . 2_666 ?
O19A Cl5 O17A 70.57(8) . 2_666 ?
O20A Cl5 O17A 70.61(8) . 2_666 ?
O18A Cl5 O17A 70.56(8) 2_666 . ?
O18A Cl5 O17A 109.44(8) . . ?
O19A Cl5 O17A 109.43(8) . . ?
O20A Cl5 O17A 109.39(8) . . ?
O17A Cl5 O17A 180.0(8) 2_666 . ?

loop_
_geom_bond_atom_site_label_1
_geom_bond_atom_site_label_2
_geom_bond_distance
_geom_bond_site_symmetry_2
_geom_bond_publ_flag
Mn1 N2 2.084(5) . ?
Mn1 N4 2.090(4) . ?
Mn1 N6 2.120(4) . ?
Mn1 N9 2.133(5) . ?
Mn1 N1 2.224(4) . ?
Mn1 N7 2.230(5) . ?
Mn2 N13 2.087(5) . ?
Mn2 N10 2.131(6) . ?
Mn2 N25 2.154(6) . ?
Mn2 N11B 2.16(3) . ?
Mn2 N15 2.164(5) . ?
Mn2 N27 2.185(5) . ?
Mn2 N11A 2.194(12) . ?
Mn3 N17 2.108(5) . ?
Mn3 N20 2.169(5) . ?
Mn3 N16 2.173(5) . ?
Mn3 N23 2.174(6) . ?
Mn3 N21 2.191(5) . ?
Mn3 N19 2.220(4) . ?
Mn4 N35 2.146(4) . ?
Mn4 N31 2.153(5) . ?
Mn4 N32 2.180(5) . ?
Mn4 N29 2.195(5) . ?
Mn4 N28 2.198(4) . ?
Mn4 N34 2.203(4) . ?
N1 C1 1.331(6) . ?
N1 C3 1.371(6) . ?
N2 C4 1.289(7) . ?
N2 C5 1.462(7) . ?
N3 C4 1.317(7) . ?
N3 C6 1.496(10) . ?
N4 C9 1.305(6) . ?
N4 C7 1.470(7) . ?
N5 C9 1.317(6) . ?
N5 C8 1.483(6) . ?
N6 C11 1.331(6) . ?
N6 C10 1.376(6) . ?
N7 C15 1.307(8) . ?
N7 C13 1.451(8) . ?
N8 C15 1.318(7) . ?
N8 C14 1.465(9) . ?
N9 C17 1.348(8) . ?
N9 C16 1.394(7) . ?
N10 C17 1.329(9) . ?
N10 C18A 1.353(19) . ?
N10 C18B 1.46(3) . ?
N13 C24 1.302(7) . ?
N13 C22 1.497(7) . ?
N14 C24 1.356(7) . ?
N14 C23 1.453(8) . ?
N15 C26 1.325(7) . ?
N15 C25 1.379(6) . ?
N16 C26 1.339(7) . ?
N16 C27 1.390(6) . ?
N17 C28 1.287(7) . ?
N17 C29 1.474(8) . ?
N18 C28 1.323(7) . ?
N18 C30 1.451(8) . ?
N19 C1 1.327(6) 2_666 ?
N19 C2 1.353(6) 2_666 ?
N20 C47 1.314(8) 2_666 ?
N20 C31 1.356(7) . ?
N21 C32 1.233(9) . ?
N21 C33 1.505(9) . ?
N22 C32 1.371(8) . ?
N22 C34 1.471(8) . ?
N23 C35 1.272(7) . ?
N23 C36 1.495(8) . ?
N24 C35 1.340(8) . ?
N24 C37 1.503(9) . ?
N25 C40 1.263(8) . ?
N25 C38 1.479(8) . ?
N26 C40 1.326(8) . ?
N26 C39 1.441(10) . ?
N27 C42 1.331(7) . ?
N27 C41 1.373(7) . ?
N28 C42 1.323(7) . ?
N28 C43 1.378(6) . ?
N29 C44 1.271(7) . ?
N29 C45 1.489(7) . ?
N30 C44 1.369(7) . ?
N30 C46 1.492(10) . ?
N31 C47 1.350(8) . ?
N31 C48 1.373(7) . ?
N32 C49 1.245(8) . ?
N32 C50 1.494(8) . ?
N33 C49 1.374(7) . ?
N33 C51 1.475(8) . ?
N34 C11 1.332(6) 2_666 ?
N34 C12 1.370(6) 2_666 ?
N35 C52 1.298(6) . ?
N35 C53 1.472(7) . ?
N36 C52 1.341(6) . ?
N36 C54 1.484(6) . ?
C2 C3 1.367(6) . ?
C2 C35 1.485(7) 2_666 ?
C3 C4 1.441(7) . ?
C5 C6 1.410(12) . ?
C7 C8 1.511(9) . ?
C9 C10 1.454(6) . ?
C10 C12 1.373(6) . ?
C12 C52 1.450(6) 2_666 ?
C13 C14 1.524(11) . ?
C15 C16 1.443(8) . ?
C16 C18A 1.279(18) . ?
C16 C18B 1.59(3) . ?
C22 C23 1.501(9) . ?
C24 C25 1.432(8) . ?
C25 C27 1.378(8) . ?
C27 C28 1.444(7) . ?
C29 C30 1.536(10) . ?
C31 C48 1.361(8) 2_666 ?
C31 C32 1.467(9) . ?
C33 C34 1.453(14) . ?
C36 C37 1.489(12) . ?
C38 C39 1.511(14) . ?
C40 C41 1.439(8) . ?
C41 C43 1.372(7) . ?
C43 C44 1.453(8) . ?
C45 C46 1.537(11) . ?
C48 C49 1.480(8) . ?
C50 C51 1.448(12) . ?
C53 C54 1.523(9) . ?
N11A C19A 1.28(2) . ?
N11A C20A 1.471(15) . ?
N12A C19A 1.360(17) . ?
N12A C21A 1.468(16) . ?
C18A C19A 1.51(2) . ?
C20A C21A 1.59(2) . ?
N11B C19B 1.21(5) . ?
N11B C20B 1.38(4) . ?
N12B C19B 1.33(4) . ?
N12B C21B 1.51(4) . ?
C18B C19B 1.42(5) . ?
C20B C21B 1.52(4) . ?
Cl1 O1 1.283(12) . ?
Cl1 O4 1.342(9) . ?
Cl1 O2 1.382(11) . ?
Cl1 O3 1.394(11) . ?
Cl2 O8 1.4121(10) . ?
Cl2 O5 1.4141(9) . ?
Cl2 O6 1.4155(9) . ?
Cl2 O7 1.4168(9) . ?
Cl3 O11 1.4136(9) . ?
Cl3 O9 1.4147(10) . ?
Cl3 O10 1.4151(10) . ?
Cl3 O12 1.4154(10) . ?
Cl4 O16 1.4138(9) . ?
Cl4 O14 1.4147(10) . ?
Cl4 O15 1.4148(9) . ?
Cl4 O13 1.4155(10) . ?
Cl5 O20B 1.4111(9) . ?
Cl5 O18A 1.4112(9) 2_666 ?
Cl5 O18A 1.4112(9) . ?
Cl5 O18B 1.4113(9) 2_666 ?
Cl5 O18B 1.4113(9) . ?
Cl5 O19A 1.4115(10) . ?
Cl5 O20A 1.4121(9) . ?
Cl5 O19B 1.4125(9) . ?
Cl5 O17B 1.4130(9) . ?
Cl5 O17B 1.4130(9) 2_666 ?
Cl5 O17A 1.4131(9) 2_666 ?
Cl5 O17A 1.4131(9) . ?

loop_
_geom_hbond_atom_site_label_D
_geom_hbond_atom_site_label_H
_geom_hbond_atom_site_label_A
_geom_hbond_distance_DH
_geom_hbond_distance_HA
_geom_hbond_distance_DA
_geom_hbond_angle_DHA
_geom_hbond_site_symmetry_A
_geom_hbond_publ_flag
C20A^a H20A^a O12 0.98 2.65 3.288(19) 122.8 2_667 yes
N12A^a H12A^a N8 0.87 2.38 3.073(12) 136.4 . yes
C21B^b H21D^b O13 0.98 1.66 2.27(3) 116.2 2_666 yes
N12B^b H12B^b O14 0.87 2.30 2.95(2) 130.7 2_666 yes
N12B^b H12B^b N8 0.87 2.69 3.35(2) 132.9 . yes
C1 H1 O19A^a 0.94 2.53 3.188(10) 127.0 . yes
C1 H1 O19B^b 0.94 2.14 2.971(9) 146.1 . yes
N5 H5 O14 0.87 2.51 3.141(8) 130.3 1_565 yes
N5 H5 O16 0.87 2.60 3.065(8) 114.1 1_565 yes
N5 H5 N36 0.87 2.43 3.154(7) 140.5 2_666 yes
C5 H5A O2 0.98 2.45 3.329(13) 149.3 2_676 yes
C6 H6A O5 0.98 2.58 3.354(11) 136.4 2_676 yes
C42 H42 O20A^a 0.94 2.26 3.088(8) 145.8 . yes
N14 H14 O7 0.87 2.57 3.080(10) 118.1 2_667 yes
N14 H14 N18 0.87 2.54 3.245(8) 138.9 . yes
C17 H17 O17A^a 0.94 2.37 3.205(9) 148.6 2_666 yes
C17 H17 O20B^b 0.94 2.39 2.989(8) 121.5 . yes
N18 H18 N14 0.87 2.52 3.245(8) 141.4 . yes
C53 H53B O11 0.98 2.30 3.226(8) 156.8 1_455 yes
C47 H47 O17A^a 0.94 2.57 3.422(10) 150.6 2_666 yes
C47 H47 O18A^a 0.94 2.56 3.075(8) 114.6 . yes
C47 H47 O17B^b 0.94 2.36 3.166(9) 143.0 2_666 yes
N3 H3 N24 0.87 2.46 3.163(9) 138.3 2_666 yes
N8 H8 N12A^a 0.87 2.44 3.073(12) 130.0 . yes
N8 H8 N12B^b 0.87 2.60 3.35(2) 145.1 . yes
N8 H8 O14 0.87 2.29 3.019(7) 141.1 2_666 yes
C11 H11 O19A^a 0.94 2.45 3.016(7) 119.0 . yes
C11 H11 O18B^b 0.94 2.32 3.035(7) 132.7 2_666 yes
N22 H22 O8 0.87 2.33 2.966(7) 130.4 . yes
N22 H22 N33 0.87 2.39 3.120(10) 141.9 2_666 yes
C22 H22A O10 0.98 2.57 3.359(10) 137.8 1_455 yes
N24 H24 O3 0.87 2.32 2.952(10) 129.3 2_766 yes
N24 H24 N3 0.87 2.45 3.163(9) 139.9 2_666 yes
N30 H30 O9 0.87 2.60 3.041(12) 112.3 1_455 yes
N30 H30 N26 0.87 2.37 3.079(10) 138.5 . yes
C29 H29A O13 0.98 2.41 3.095(11) 126.2 1_556 yes
C26 H26 O18A^a 0.94 2.39 3.099(9) 132.5 2_666 yes
C26 H26 O20B^b 0.94 2.51 3.104(10) 121.5 . yes
N26 H26A N30 0.87 2.37 3.079(10) 138.6 . yes
N33 H33 O8 0.87 2.46 3.197(9) 142.6 2_666 yes
N33 H33 N22 0.87 2.41 3.120(10) 139.4 2_666 yes
N36 H36 O14 0.87 2.55 3.163(10) 127.9 2_656 yes
N36 H36 N5 0.87 2.43 3.154(6) 141.5 2_666 yes
C36 H36A O12 0.98 2.55 3.288(12) 131.8 . yes

loop_
_geom_torsion_atom_site_label_1
_geom_torsion_atom_site_label_2
_geom_torsion_atom_site_label_3
_geom_torsion_atom_site_label_4
_geom_torsion
_geom_torsion_site_symmetry_1
_geom_torsion_site_symmetry_2
_geom_torsion_site_symmetry_3
_geom_torsion_site_symmetry_4
_geom_torsion_publ_flag
C3 N1 C1 N19 -0.9(6) . . . 2_666 ?
Mn1 N1 C1 N19 -178.4(4) . . . 2_666 ?
N19 C2 C3 N1 -0.2(5) 2_666 . . . ?
C35 C2 C3 N1 -179.2(5) 2_666 . . . ?
N19 C2 C3 C4 179.9(6) 2_666 . . . ?
C35 C2 C3 C4 0.9(11) 2_666 . . . ?
C1 N1 C3 C2 0.7(5) . . . . ?
Mn1 N1 C3 C2 179.0(3) . . . . ?
C1 N1 C3 C4 -179.4(4) . . . . ?
Mn1 N1 C3 C4 -1.1(5) . . . . ?
C5 N2 C4 N3 -1.0(8) . . . . ?
Mn1 N2 C4 N3 -174.5(5) . . . . ?
C5 N2 C4 C3 177.9(5) . . . . ?
Mn1 N2 C4 C3 4.4(7) . . . . ?
C6 N3 C4 N2 -2.6(8) . . . . ?
C6 N3 C4 C3 178.6(6) . . . . ?
C2 C3 C4 N2 177.8(6) . . . . ?
N1 C3 C4 N2 -2.1(7) . . . . ?
C2 C3 C4 N3 -3.4(11) . . . . ?
N1 C3 C4 N3 176.7(6) . . . . ?
C4 N2 C5 C6 4.4(9) . . . . ?
Mn1 N2 C5 C6 176.4(6) . . . . ?
N2 C5 C6 N3 -5.6(10) . . . . ?
C4 N3 C6 C5 5.1(10) . . . . ?
C9 N4 C7 C8 2.6(7) . . . . ?
Mn1 N4 C7 C8 -175.7(4) . . . . ?
C9 N5 C8 C7 2.6(7) . . . . ?
N4 C7 C8 N5 -3.1(7) . . . . ?
C7 N4 C9 N5 -1.0(7) . . . . ?
Mn1 N4 C9 N5 177.7(4) . . . . ?
C7 N4 C9 C10 178.1(5) . . . . ?
Mn1 N4 C9 C10 -3.2(6) . . . . ?
C8 N5 C9 N4 -1.1(7) . . . . ?
C8 N5 C9 C10 179.9(5) . . . . ?
C11 N6 C10 C12 0.2(5) . . . . ?
Mn1 N6 C10 C12 179.0(3) . . . . ?
C11 N6 C10 C9 179.8(4) . . . . ?
Mn1 N6 C10 C9 -1.3(5) . . . . ?
N4 C9 C10 C12 -177.5(5) . . . . ?
N5 C9 C10 C12 1.5(9) . . . . ?
N4 C9 C10 N6 3.0(6) . . . . ?
N5 C9 C10 N6 -178.0(5) . . . . ?
C10 N6 C11 N34 -0.1(5) . . . 2_666 ?
Mn1 N6 C11 N34 -178.4(3) . . . 2_666 ?
N6 C10 C12 N34 -0.2(5) . . . 2_666 ?
C9 C10 C12 N34 -179.7(5) . . . 2_666 ?
N6 C10 C12 C52 180.0(5) . . . 2_666 ?
C9 C10 C12 C52 0.4(10) . . . 2_666 ?
C15 N7 C13 C14 1.9(9) . . . . ?
Mn1 N7 C13 C14 -169.2(5) . . . . ?
C15 N8 C14 C13 0.8(8) . . . . ?
N7 C13 C14 N8 -1.5(9) . . . . ?
C13 N7 C15 N8 -1.5(8) . . . . ?
Mn1 N7 C15 N8 172.1(4) . . . . ?
C13 N7 C15 C16 -179.3(6) . . . . ?
Mn1 N7 C15 C16 -5.8(7) . . . . ?
C14 N8 C15 N7 0.4(8) . . . . ?
C14 N8 C15 C16 178.1(6) . . . . ?
C17 N9 C16 C18A -4.0(10) . . . . ?
Mn1 N9 C16 C18A 168.9(9) . . . . ?
C17 N9 C16 C15 177.4(5) . . . . ?
Mn1 N9 C16 C15 -9.7(6) . . . . ?
C17 N9 C16 C18B 5.2(17) . . . . ?
Mn1 N9 C16 C18B 178.1(16) . . . . ?
N7 C15 C16 C18A -167.4(14) . . . . ?
N8 C15 C16 C18A 15.0(16) . . . . ?
N7 C15 C16 N9 10.5(8) . . . . ?
N8 C15 C16 N9 -167.1(5) . . . . ?
N7 C15 C16 C18B -179(2) . . . . ?
N8 C15 C16 C18B 3(2) . . . . ?
C18A N10 C17 N9 4.4(10) . . . . ?
C18B N10 C17 N9 -5.0(19) . . . . ?
Mn2 N10 C17 N9 -175.5(4) . . . . ?
C16 N9 C17 N10 -0.5(6) . . . . ?
Mn1 N9 C17 N10 -170.3(4) . . . . ?
C24 N13 C22 C23 0.0(7) . . . . ?
Mn2 N13 C22 C23 178.6(4) . . . . ?
C24 N14 C23 C22 -0.3(7) . . . . ?
N13 C22 C23 N14 0.2(7) . . . . ?
C22 N13 C24 N14 -0.2(7) . . . . ?
Mn2 N13 C24 N14 -179.1(4) . . . . ?
C22 N13 C24 C25 179.6(5) . . . . ?
Mn2 N13 C24 C25 0.6(6) . . . . ?
C23 N14 C24 N13 0.3(7) . . . . ?
C23 N14 C24 C25 -179.4(5) . . . . ?
C26 N15 C25 C27 -0.6(5) . . . . ?
Mn2 N15 C25 C27 -177.7(3) . . . . ?
C26 N15 C25 C24 179.3(4) . . . . ?
Mn2 N15 C25 C24 2.1(5) . . . . ?
N13 C24 C25 C27 177.9(6) . . . . ?
N14 C24 C25 C27 -2.4(10) . . . . ?
N13 C24 C25 N15 -1.9(7) . . . . ?
N14 C24 C25 N15 177.8(5) . . . . ?
C25 N15 C26 N16 0.3(6) . . . . ?
Mn2 N15 C26 N16 176.1(4) . . . . ?
C27 N16 C26 N15 0.1(6) . . . . ?
Mn3 N16 C26 N15 -178.4(4) . . . . ?
N15 C25 C27 N16 0.6(5) . . . . ?
C24 C25 C27 N16 -179.2(5) . . . . ?
N15 C25 C27 C28 -179.7(6) . . . . ?
C24 C25 C27 C28 0.5(11) . . . . ?
C26 N16 C27 C25 -0.5(5) . . . . ?
Mn3 N16 C27 C25 178.6(3) . . . . ?
C26 N16 C27 C28 179.8(4) . . . . ?
Mn3 N16 C27 C28 -1.2(5) . . . . ?
C29 N17 C28 N18 0.5(8) . . . . ?
Mn3 N17 C28 N18 175.2(4) . . . . ?
C29 N17 C28 C27 179.9(5) . . . . ?
Mn3 N17 C28 C27 -5.4(7) . . . . ?
C30 N18 C28 N17 -3.0(8) . . . . ?
C30 N18 C28 C27 177.6(6) . . . . ?
C25 C27 C28 N17 -175.3(6) . . . . ?
N16 C27 C28 N17 4.3(7) . . . . ?
C25 C27 C28 N18 4.0(10) . . . . ?
N16 C27 C28 N18 -176.3(5) . . . . ?
C28 N17 C29 C30 2.0(8) . . . . ?
Mn3 N17 C29 C30 -171.6(5) . . . . ?
C28 N18 C30 C29 3.9(8) . . . . ?
N17 C29 C30 N18 -3.4(8) . . . . ?
C47 N20 C31 C48 0.6(6) 2_666 . . 2_666 ?
Mn3 N20 C31 C48 179.0(3) . . . 2_666 ?
C47 N20 C31 C32 -179.6(5) 2_666 . . . ?
Mn3 N20 C31 C32 -1.2(6) . . . . ?
C33 N21 C32 N22 0.6(11) . . . . ?
Mn3 N21 C32 N22 -177.4(6) . . . . ?
C33 N21 C32 C31 176.8(7) . . . . ?
Mn3 N21 C32 C31 -1.2(9) . . . . ?
C34 N22 C32 N21 -0.1(11) . . . . ?
C34 N22 C32 C31 -176.1(8) . . . . ?
N20 C31 C32 N21 1.7(9) . . . . ?
C48 C31 C32 N21 -178.6(7) 2_666 . . . ?
N20 C31 C32 N22 177.5(7) . . . . ?
C48 C31 C32 N22 -2.7(12) 2_666 . . . ?
C32 N21 C33 C34 -0.9(12) . . . . ?
Mn3 N21 C33 C34 176.6(7) . . . . ?
N21 C33 C34 N22 0.8(12) . . . . ?
C32 N22 C34 C33 -0.5(12) . . . . ?
C36 N23 C35 N24 -4.4(8) . . . . ?
Mn3 N23 C35 N24 170.7(5) . . . . ?
C36 N23 C35 C2 176.9(5) . . . 2_666 ?
Mn3 N23 C35 C2 -8.0(7) . . . 2_666 ?
C37 N24 C35 N23 -2.4(9) . . . . ?
C37 N24 C35 C2 176.2(7) . . . 2_666 ?
C35 N23 C36 C37 9.4(8) . . . . ?
Mn3 N23 C36 C37 -164.3(6) . . . . ?
N23 C36 C37 N24 -10.2(10) . . . . ?
C35 N24 C37 C36 8.0(10) . . . . ?
C40 N25 C38 C39 -3.7(10) . . . . ?
Mn2 N25 C38 C39 171.8(7) . . . . ?
C40 N26 C39 C38 -3.1(12) . . . . ?
N25 C38 C39 N26 3.9(11) . . . . ?
C38 N25 C40 N26 1.9(9) . . . . ?
Mn2 N25 C40 N26 -174.7(6) . . . . ?
C38 N25 C40 C41 -178.7(6) . . . . ?
Mn2 N25 C40 C41 4.7(8) . . . . ?
C39 N26 C40 N25 0.9(11) . . . . ?
C39 N26 C40 C41 -178.4(9) . . . . ?
C42 N27 C41 C43 0.6(6) . . . . ?
Mn2 N27 C41 C43 -172.1(3) . . . . ?
C42 N27 C41 C40 -177.1(5) . . . . ?
Mn2 N27 C41 C40 10.2(6) . . . . ?
N25 C40 C41 C43 172.8(6) . . . . ?
N26 C40 C41 C43 -7.9(12) . . . . ?
N25 C40 C41 N27 -10.3(9) . . . . ?
N26 C40 C41 N27 169.0(7) . . . . ?
C43 N28 C42 N27 0.0(6) . . . . ?
Mn4 N28 C42 N27 176.2(4) . . . . ?
C41 N27 C42 N28 -0.4(6) . . . . ?
Mn2 N27 C42 N28 168.5(4) . . . . ?
N27 C41 C43 N28 -0.7(6) . . . . ?
C40 C41 C43 N28 176.3(6) . . . . ?
N27 C41 C43 C44 176.5(6) . . . . ?
C40 C41 C43 C44 -6.5(12) . . . . ?
C42 N28 C43 C41 0.4(6) . . . . ?
Mn4 N28 C43 C41 -177.1(3) . . . . ?
C42 N28 C43 C44 -177.4(5) . . . . ?
Mn4 N28 C43 C44 5.1(6) . . . . ?
C45 N29 C44 N30 -1.7(8) . . . . ?
Mn4 N29 C44 N30 -169.5(5) . . . . ?
C45 N29 C44 C43 176.8(5) . . . . ?
Mn4 N29 C44 C43 9.0(7) . . . . ?
C46 N30 C44 N29 6.6(9) . . . . ?
C46 N30 C44 C43 -171.8(6) . . . . ?
C41 C43 C44 N29 173.3(6) . . . . ?
N28 C43 C44 N29 -9.7(7) . . . . ?
C41 C43 C44 N30 -8.3(10) . . . . ?
N28 C43 C44 N30 168.7(6) . . . . ?
C44 N29 C45 C46 -3.8(7) . . . . ?
Mn4 N29 C45 C46 160.7(5) . . . . ?
C44 N30 C46 C45 -8.2(8) . . . . ?
N29 C45 C46 N30 7.2(8) . . . . ?
C48 N31 C47 N20 -0.7(6) . . . 2_666 ?
Mn4 N31 C47 N20 -176.7(4) . . . 2_666 ?
C47 N31 C48 C31 0.3(6) . . . 2_666 ?
Mn4 N31 C48 C31 177.5(3) . . . 2_666 ?
C47 N31 C48 C49 179.8(4) . . . . ?
Mn4 N31 C48 C49 -3.0(5) . . . . ?
C50 N32 C49 N33 -0.7(8) . . . . ?
Mn4 N32 C49 N33 176.4(4) . . . . ?
C50 N32 C49 C48 178.6(5) . . . . ?
Mn4 N32 C49 C48 -4.3(7) . . . . ?
C51 N33 C49 N32 -10.9(8) . . . . ?
C51 N33 C49 C48 169.8(6) . . . . ?
C31 C48 C49 N32 -175.8(6) 2_666 . . . ?
N31 C48 C49 N32 5.0(7) . . . . ?
C31 C48 C49 N33 3.4(10) 2_666 . . . ?
N31 C48 C49 N33 -175.8(5) . . . . ?
C49 N32 C50 C51 12.3(8) . . . . ?
Mn4 N32 C50 C51 -164.0(5) . . . . ?
N32 C50 C51 N33 -17.9(9) . . . . ?
C49 N33 C51 C50 17.6(8) . . . . ?
C53 N35 C52 N36 1.1(7) . . . . ?
Mn4 N35 C52 N36 174.3(4) . . . . ?
C53 N35 C52 C12 -179.6(5) . . . 2_666 ?
Mn4 N35 C52 C12 -6.4(6) . . . 2_666 ?
C54 N36 C52 N35 -3.3(7) . . . . ?
C54 N36 C52 C12 177.6(5) . . . 2_666 ?
C52 N35 C53 C54 1.4(7) . . . . ?
Mn4 N35 C53 C54 -170.0(5) . . . . ?
C52 N36 C54 C53 3.8(7) . . . . ?
N35 C53 C54 N36 -3.1(7) . . . . ?
N9 C16 C18A N10 7.5(16) . . . . ?
C15 C16 C18A N10 -174.4(7) . . . . ?
N9 C16 C18A C19A -176.4(16) . . . . ?
C15 C16 C18A C19A 2(3) . . . . ?
C17 N10 C18A C16 -7.5(15) . . . . ?
Mn2 N10 C18A C16 172.5(9) . . . . ?
C17 N10 C18A C19A 175.6(11) . . . . ?
Mn2 N10 C18A C19A -4.4(16) . . . . ?
C20A N11A C19A N12A -2(2) . . . . ?
Mn2 N11A C19A N12A 164.6(10) . . . . ?
C20A N11A C19A C18A -178.1(13) . . . . ?
Mn2 N11A C19A C18A -11.5(18) . . . . ?
C21A N12A C19A N11A -10.3(19) . . . . ?
C21A N12A C19A C18A 165.6(15) . . . . ?
C16 C18A C19A N11A -165.5(17) . . . . ?
N10 C18A C19A N11A 11(2) . . . . ?
C16 C18A C19A N12A 19(3) . . . . ?
N10 C18A C19A N12A -165.2(13) . . . . ?
C19A N11A C20A C21A 12.3(17) . . . . ?
Mn2 N11A C20A C21A -150.2(12) . . . . ?
C19A N12A C21A C20A 16.4(16) . . . . ?
N11A C20A C21A N12A -17.3(17) . . . . ?
C17 N10 C18B C19B -167(3) . . . . ?
Mn2 N10 C18B C19B 7(4) . . . . ?
C17 N10 C18B C16 7(2) . . . . ?
Mn2 N10 C18B C16 -179.1(12) . . . . ?
N9 C16 C18B C19B 164(5) . . . . ?
C15 C16 C18B C19B -7(6) . . . . ?
N9 C16 C18B N10 -7(2) . . . . ?
C15 C16 C18B N10 -178.0(7) . . . . ?
C20B N11B C19B N12B -2(4) . . . . ?
Mn2 N11B C19B N12B 164(3) . . . . ?
C20B N11B C19B C18B -175(3) . . . . ?
Mn2 N11B C19B C18B -9(4) . . . . ?
C21B N12B C19B N11B 10(5) . . . . ?
C21B N12B C19B C18B -177(3) . . . . ?
N10 C18B C19B N11B 1(5) . . . . ?
C16 C18B C19B N11B -168(4) . . . . ?
N10 C18B C19B N12B -171(3) . . . . ?
C16 C18B C19B N12B 19(7) . . . . ?
C19B N11B C20B C21B -8(4) . . . . ?
Mn2 N11B C20B C21B -169(2) . . . . ?
C19B N12B C21B C20B -13(4) . . . . ?
N11B C20B C21B N12B 13(4) . . . . ?
